data_1518633
loop_
_publ_author_name
'Li, Ziyuan'
'Huang, Xiaoqiang'
'Chen, Feng'
'Zhang, Chun'
'Wang, Xiaoyang'
'Jiao, Ning'

_publ_section_title
;
 Cu-Catalyzed Concise Synthesis of Pyridines and 2-(1H)-Pyridones from
 Acetaldehydes and Simple Nitrogen Donors.
;
_journal_issue 3
_journal_name_full 'Organic letters'
_journal_page_first 584
_journal_page_last 587
_journal_paper_doi 10.1021/ol5035996
_journal_volume 17
_journal_year 2015
_chemical_formula_sum 'C24 H17 N O'
_chemical_formula_weight 335.39
_chemical_name_systematic
; 
 ? 
;
_space_group_IT_number 14
_symmetry_cell_setting monoclinic
_symmetry_space_group_name_Hall '-P 2yn'
_symmetry_space_group_name_H-M 'P 1 21/n 1'
_atom_sites_solution_hydrogens geom
_atom_sites_solution_primary direct
_atom_sites_solution_secondary difmap
_audit_creation_method SHELXL-97
_cell_angle_alpha 90.00
_cell_angle_beta 97.465(2)
_cell_angle_gamma 90.00
_cell_formula_units_Z 4
_cell_length_a 9.5489(5)
_cell_length_b 9.6991(5)
_cell_length_c 19.1473(10)
_cell_measurement_temperature 173(2)
_cell_volume 1758.31(16)
_computing_structure_refinement 'SHELXL-97 (Sheldrick, 2008)'
_computing_structure_solution 'SHELXS-97 (Sheldrick, 2008)'
_diffrn_ambient_temperature 173(2)
_diffrn_measured_fraction_theta_full 0.999
_diffrn_measured_fraction_theta_max 0.999
_diffrn_radiation_monochromator graphite
_diffrn_radiation_source 'fine-focus sealed tube'
_diffrn_radiation_type MoK\a
_diffrn_radiation_wavelength 0.71073
_diffrn_reflns_av_R_equivalents 0.0345
_diffrn_reflns_av_sigmaI/netI 0.0211
_diffrn_reflns_limit_h_max 11
_diffrn_reflns_limit_h_min -11
_diffrn_reflns_limit_k_max 11
_diffrn_reflns_limit_k_min -11
_diffrn_reflns_limit_l_max 22
_diffrn_reflns_limit_l_min -22
_diffrn_reflns_number 20001
_diffrn_reflns_theta_full 25.01
_diffrn_reflns_theta_max 25.01
_diffrn_reflns_theta_min 2.15
_exptl_absorpt_coefficient_mu 0.077
_exptl_absorpt_correction_T_max 0.9810
_exptl_absorpt_correction_T_min 0.9758
_exptl_absorpt_correction_type multi-scan
_exptl_absorpt_process_details sadabs
_exptl_crystal_colour colorless
_exptl_crystal_density_diffrn 1.267
_exptl_crystal_density_method 'not measured'
_exptl_crystal_description block
_exptl_crystal_F_000 704
_exptl_crystal_size_max 0.32
_exptl_crystal_size_mid 0.31
_exptl_crystal_size_min 0.25
_refine_diff_density_max 0.156
_refine_diff_density_min -0.156
_refine_diff_density_rms 0.031
_refine_ls_extinction_method none
_refine_ls_goodness_of_fit_ref 1.014
_refine_ls_hydrogen_treatment constr
_refine_ls_matrix_type full
_refine_ls_number_parameters 235
_refine_ls_number_reflns 3105
_refine_ls_number_restraints 0
_refine_ls_restrained_S_all 1.014
_refine_ls_R_factor_all 0.0433
_refine_ls_R_factor_gt 0.0333
_refine_ls_shift/su_max 0.000
_refine_ls_shift/su_mean 0.000
_refine_ls_structure_factor_coef Fsqd
_refine_ls_weighting_details 'calc w=1/[\s^2^(Fo^2^)+(0.0358P)^2^+0.5072P] where P=(Fo^2^+2Fc^2^)/3'
_refine_ls_weighting_scheme calc
_refine_ls_wR_factor_gt 0.0784
_refine_ls_wR_factor_ref 0.0854
_reflns_number_gt 2551
_reflns_number_total 3105
_reflns_threshold_expression >2sigma(I)
_cod_data_source_file ol5035996_si_002.cif
_cod_data_source_block z
_cod_depositor_comments
;
The following automatic conversions were performed:

'_symmetry_cell_setting' value 'Monoclinic' changed to 'monoclinic'
according to
/usr/data/users/saulius/crontab/automatic-downloads/rss-feeds/ACS/lib/dictionaries/cif_core.dic
dictionary named 'cif_core.dic' version 2.4.2 from 2011-04-26.

Automatic conversion script
Id: cif_fix_values 3008 2015-01-20 13:52:24Z robertas 

 Adding full bibliography for 1518633.cif.
;
_cod_original_sg_symbol_H-M P2(1)/n
_cod_database_code 1518633

loop_
_symmetry_equiv_pos_as_xyz
'x, y, z'
'-x+1/2, y+1/2, -z+1/2'
'-x, -y, -z'
'x-1/2, -y-1/2, z-1/2'

loop_
_atom_site_label
_atom_site_type_symbol
_atom_site_fract_x
_atom_site_fract_y
_atom_site_fract_z
_atom_site_U_iso_or_equiv
_atom_site_adp_type
_atom_site_occupancy
_atom_site_symmetry_multiplicity
_atom_site_calc_flag
_atom_site_refinement_flags
O1 O 0.41539(11) 0.18516(11) 0.14042(5) 0.0429(3) Uani 1 1 d .
N1 N 0.34350(12) 0.39151(11) 0.00670(6) 0.0335(3) Uani 1 1 d .
C1 C 0.46220(15) 0.40398(14) -0.20501(7) 0.0365(3) Uani 1 1 d .
H1A H 0.5277 0.4455 -0.1696 0.044 Uiso 1 1 calc R
C2 C 0.47639(16) 0.42339(15) -0.27529(7) 0.0396(3) Uani 1 1 d .
H2A H 0.5527 0.4766 -0.2879 0.047 Uiso 1 1 calc R
C3 C 0.38031(15) 0.36587(14) -0.32726(7) 0.0374(3) Uani 1 1 d .
H3A H 0.3902 0.3798 -0.3755 0.045 Uiso 1 1 calc R
C4 C 0.26999(15) 0.28808(15) -0.30883(7) 0.0386(3) Uani 1 1 d .
H4A H 0.2029 0.2495 -0.3445 0.046 Uiso 1 1 calc R
C5 C 0.25659(15) 0.26603(14) -0.23863(7) 0.0353(3) Uani 1 1 d .
H5A H 0.1813 0.2109 -0.2264 0.042 Uiso 1 1 calc R
C6 C 0.35249(14) 0.32394(13) -0.18581(7) 0.0307(3) Uani 1 1 d .
C7 C 0.35596(15) 0.40626(13) -0.06145(7) 0.0338(3) Uani 1 1 d .
H7A H 0.3785 0.4952 -0.0775 0.041 Uiso 1 1 calc R
C8 C 0.33809(13) 0.29983(13) -0.11064(7) 0.0303(3) Uani 1 1 d .
C9 C 0.30572(13) 0.17042(13) -0.08585(7) 0.0296(3) Uani 1 1 d .
H9A H 0.2917 0.0951 -0.1177 0.036 Uiso 1 1 calc R
C10 C 0.29353(13) 0.14968(13) -0.01497(7) 0.0282(3) Uani 1 1 d .
C11 C 0.31463(13) 0.26469(13) 0.02922(7) 0.0292(3) Uani 1 1 d .
C12 C 0.26140(13) 0.01055(13) 0.01131(6) 0.0285(3) Uani 1 1 d .
C13 C 0.33574(14) -0.10385(13) -0.00795(7) 0.0330(3) Uani 1 1 d .
H13A H 0.4073 -0.0925 -0.0376 0.040 Uiso 1 1 calc R
C14 C 0.30600(16) -0.23387(14) 0.01591(8) 0.0418(4) Uani 1 1 d .
H14A H 0.3581 -0.3112 0.0030 0.050 Uiso 1 1 calc R
C15 C 0.20116(18) -0.25201(15) 0.05827(8) 0.0476(4) Uani 1 1 d .
H15A H 0.1812 -0.3415 0.0746 0.057 Uiso 1 1 calc R
C16 C 0.12525(17) -0.13954(15) 0.07691(8) 0.0449(4) Uani 1 1 d .
H16A H 0.0519 -0.1520 0.1055 0.054 Uiso 1 1 calc R
C17 C 0.15579(15) -0.00873(14) 0.05408(7) 0.0361(3) Uani 1 1 d .
H17A H 0.1043 0.0684 0.0677 0.043 Uiso 1 1 calc R
C18 C 0.32151(14) 0.25405(13) 0.10844(7) 0.0302(3) Uani 1 1 d .
C19 C 0.21768(14) 0.33131(13) 0.14436(7) 0.0313(3) Uani 1 1 d .
C20 C 0.10127(15) 0.39571(14) 0.10690(8) 0.0377(3) Uani 1 1 d .
H20A H 0.0865 0.3906 0.0569 0.045 Uiso 1 1 calc R
C21 C 0.00676(17) 0.46741(16) 0.14248(9) 0.0483(4) Uani 1 1 d .
H21A H -0.0729 0.5112 0.1169 0.058 Uiso 1 1 calc R
C22 C 0.02821(18) 0.47529(16) 0.21510(9) 0.0523(4) Uani 1 1 d .
H22A H -0.0358 0.5260 0.2392 0.063 Uiso 1 1 calc R
C23 C 0.14166(18) 0.41008(17) 0.25262(9) 0.0516(4) Uani 1 1 d .
H23A H 0.1553 0.4148 0.3026 0.062 Uiso 1 1 calc R
C24 C 0.23549(16) 0.33791(15) 0.21778(7) 0.0410(3) Uani 1 1 d .
H24A H 0.3132 0.2921 0.2440 0.049 Uiso 1 1 calc R

loop_
_atom_site_aniso_label
_atom_site_aniso_U_11
_atom_site_aniso_U_22
_atom_site_aniso_U_33
_atom_site_aniso_U_23
_atom_site_aniso_U_13
_atom_site_aniso_U_12
O1 0.0426(6) 0.0486(6) 0.0372(5) 0.0019(5) 0.0037(4) 0.0107(5)
N1 0.0403(7) 0.0261(6) 0.0347(6) -0.0015(5) 0.0070(5) -0.0015(5)
C1 0.0372(8) 0.0340(7) 0.0380(7) 0.0042(6) 0.0033(6) -0.0032(6)
C2 0.0393(8) 0.0376(8) 0.0433(8) 0.0095(6) 0.0111(7) -0.0015(6)
C3 0.0409(8) 0.0395(8) 0.0329(7) 0.0078(6) 0.0088(6) 0.0091(7)
C4 0.0383(8) 0.0434(8) 0.0334(7) -0.0006(6) 0.0021(6) 0.0036(7)
C5 0.0331(7) 0.0349(7) 0.0385(8) 0.0004(6) 0.0067(6) -0.0028(6)
C6 0.0335(7) 0.0262(6) 0.0329(7) 0.0025(5) 0.0060(6) 0.0028(6)
C7 0.0398(8) 0.0261(7) 0.0359(7) 0.0021(6) 0.0062(6) -0.0022(6)
C8 0.0278(7) 0.0296(7) 0.0336(7) 0.0015(5) 0.0046(5) -0.0002(5)
C9 0.0304(7) 0.0268(7) 0.0319(7) -0.0033(5) 0.0045(5) -0.0012(5)
C10 0.0254(6) 0.0265(7) 0.0329(7) -0.0006(5) 0.0046(5) 0.0009(5)
C11 0.0279(7) 0.0265(6) 0.0334(7) -0.0001(5) 0.0052(5) 0.0012(5)
C12 0.0305(7) 0.0266(6) 0.0275(6) -0.0011(5) 0.0004(5) -0.0026(5)
C13 0.0344(7) 0.0299(7) 0.0339(7) -0.0039(6) 0.0017(6) -0.0004(6)
C14 0.0510(9) 0.0266(7) 0.0453(8) -0.0027(6) -0.0029(7) 0.0031(6)
C15 0.0656(11) 0.0281(7) 0.0469(9) 0.0067(6) -0.0015(8) -0.0117(7)
C16 0.0530(9) 0.0412(8) 0.0419(8) 0.0023(7) 0.0117(7) -0.0143(7)
C17 0.0395(8) 0.0326(7) 0.0372(7) -0.0029(6) 0.0087(6) -0.0032(6)
C18 0.0316(7) 0.0247(6) 0.0343(7) -0.0011(5) 0.0039(6) -0.0039(6)
C19 0.0344(7) 0.0242(6) 0.0364(7) -0.0040(5) 0.0087(6) -0.0067(6)
C20 0.0384(8) 0.0315(7) 0.0446(8) 0.0029(6) 0.0101(6) -0.0023(6)
C21 0.0400(9) 0.0368(8) 0.0702(11) 0.0031(8) 0.0153(8) 0.0047(7)
C22 0.0516(10) 0.0422(9) 0.0688(11) -0.0170(8) 0.0289(9) -0.0040(8)
C23 0.0549(10) 0.0556(10) 0.0470(9) -0.0195(8) 0.0171(8) -0.0085(8)
C24 0.0419(8) 0.0426(8) 0.0386(8) -0.0092(6) 0.0055(6) -0.0043(7)

loop_
_atom_type_symbol
_atom_type_description
_atom_type_scat_dispersion_real
_atom_type_scat_dispersion_imag
_atom_type_scat_source
C C 0.0033 0.0016 'International Tables Vol C Tables 4.2.6.8 and 6.1.1.4'
H H 0.0000 0.0000 'International Tables Vol C Tables 4.2.6.8 and 6.1.1.4'
N N 0.0061 0.0033 'International Tables Vol C Tables 4.2.6.8 and 6.1.1.4'
O O 0.0106 0.0060 'International Tables Vol C Tables 4.2.6.8 and 6.1.1.4'

loop_
_geom_angle_atom_site_label_1
_geom_angle_atom_site_label_2
_geom_angle_atom_site_label_3
_geom_angle
C7 N1 C11 117.41(11)
C2 C1 C6 120.37(13)
C2 C1 H1A 119.8
C6 C1 H1A 119.8
C3 C2 C1 120.43(13)
C3 C2 H2A 119.8
C1 C2 H2A 119.8
C4 C3 C2 119.68(13)
C4 C3 H3A 120.2
C2 C3 H3A 120.2
C3 C4 C5 120.23(13)
C3 C4 H4A 119.9
C5 C4 H4A 119.9
C4 C5 C6 120.57(13)
C4 C5 H5A 119.7
C6 C5 H5A 119.7
C1 C6 C5 118.70(12)
C1 C6 C8 120.85(12)
C5 C6 C8 120.46(12)
N1 C7 C8 124.31(12)
N1 C7 H7A 117.8
C8 C7 H7A 117.8
C9 C8 C7 116.82(12)
C9 C8 C6 121.77(12)
C7 C8 C6 121.41(12)
C8 C9 C10 120.90(12)
C8 C9 H9A 119.5
C10 C9 H9A 119.5
C9 C10 C11 116.80(11)
C9 C10 C12 120.56(11)
C11 C10 C12 122.63(11)
N1 C11 C10 123.74(12)
N1 C11 C18 113.58(11)
C10 C11 C18 122.41(11)
C17 C12 C13 118.82(12)
C17 C12 C10 121.23(11)
C13 C12 C10 119.94(11)
C14 C13 C12 120.36(13)
C14 C13 H13A 119.8
C12 C13 H13A 119.8
C15 C14 C13 120.42(14)
C15 C14 H14A 119.8
C13 C14 H14A 119.8
C14 C15 C16 119.76(13)
C14 C15 H15A 120.1
C16 C15 H15A 120.1
C15 C16 C17 120.16(14)
C15 C16 H16A 119.9
C17 C16 H16A 119.9
C16 C17 C12 120.47(13)
C16 C17 H17A 119.8
C12 C17 H17A 119.8
O1 C18 C19 122.51(12)
O1 C18 C11 118.35(12)
C19 C18 C11 119.10(11)
C20 C19 C24 118.93(13)
C20 C19 C18 121.74(12)
C24 C19 C18 119.32(12)
C21 C20 C19 119.97(14)
C21 C20 H20A 120.0
C19 C20 H20A 120.0
C22 C21 C20 120.12(15)
C22 C21 H21A 119.9
C20 C21 H21A 119.9
C23 C22 C21 120.31(14)
C23 C22 H22A 119.8
C21 C22 H22A 119.8
C22 C23 C24 119.97(15)
C22 C23 H23A 120.0
C24 C23 H23A 120.0
C23 C24 C19 120.66(15)
C23 C24 H24A 119.7
C19 C24 H24A 119.7

loop_
_geom_bond_atom_site_label_1
_geom_bond_atom_site_label_2
_geom_bond_distance
O1 C18 1.2174(16)
N1 C7 1.3333(17)
N1 C11 1.3437(16)
C1 C2 1.3828(19)
C1 C6 1.3912(19)
C1 H1A 0.9500
C2 C3 1.380(2)
C2 H2A 0.9500
C3 C4 1.378(2)
C3 H3A 0.9500
C4 C5 1.3834(19)
C4 H4A 0.9500
C5 C6 1.3915(19)
C5 H5A 0.9500
C6 C8 1.4820(18)
C7 C8 1.3928(18)
C7 H7A 0.9500
C8 C9 1.3909(18)
C9 C10 1.3918(18)
C9 H9A 0.9500
C10 C11 1.3988(18)
C10 C12 1.4861(17)
C11 C18 1.5133(18)
C12 C17 1.3918(18)
C12 C13 1.3925(18)
C13 C14 1.3832(19)
C13 H13A 0.9500
C14 C15 1.379(2)
C14 H14A 0.9500
C15 C16 1.382(2)
C15 H15A 0.9500
C16 C17 1.3853(19)
C16 H16A 0.9500
C17 H17A 0.9500
C18 C19 1.4815(18)
C19 C20 1.390(2)
C19 C24 1.3954(19)
C20 C21 1.386(2)
C20 H20A 0.9500
C21 C22 1.381(2)
C21 H21A 0.9500
C22 C23 1.374(2)
C22 H22A 0.9500
C23 C24 1.376(2)
C23 H23A 0.9500
C24 H24A 0.9500

loop_
_geom_torsion_atom_site_label_1
_geom_torsion_atom_site_label_2
_geom_torsion_atom_site_label_3
_geom_torsion_atom_site_label_4
_geom_torsion
C6 C1 C2 C3 1.3(2)
C1 C2 C3 C4 -0.3(2)
C2 C3 C4 C5 -0.9(2)
C3 C4 C5 C6 1.2(2)
C2 C1 C6 C5 -1.0(2)
C2 C1 C6 C8 178.61(12)
C4 C5 C6 C1 -0.2(2)
C4 C5 C6 C8 -179.83(12)
C11 N1 C7 C8 1.4(2)
N1 C7 C8 C9 -0.3(2)
N1 C7 C8 C6 179.52(13)
C1 C6 C8 C9 -136.81(14)
C5 C6 C8 C9 42.81(19)
C1 C6 C8 C7 43.41(19)
C5 C6 C8 C7 -136.96(14)
C7 C8 C9 C10 -0.63(19)
C6 C8 C9 C10 179.59(12)
C8 C9 C10 C11 0.31(19)
C8 C9 C10 C12 -178.92(12)
C7 N1 C11 C10 -1.76(19)
C7 N1 C11 C18 172.37(12)
C9 C10 C11 N1 0.92(19)
C12 C10 C11 N1 -179.86(12)
C9 C10 C11 C18 -172.70(12)
C12 C10 C11 C18 6.52(19)
C9 C10 C12 C17 -131.55(14)
C11 C10 C12 C17 49.26(18)
C9 C10 C12 C13 47.20(18)
C11 C10 C12 C13 -131.99(13)
C17 C12 C13 C14 -0.83(19)
C10 C12 C13 C14 -179.61(12)
C12 C13 C14 C15 0.8(2)
C13 C14 C15 C16 0.1(2)
C14 C15 C16 C17 -1.0(2)
C15 C16 C17 C12 1.0(2)
C13 C12 C17 C16 -0.1(2)
C10 C12 C17 C16 178.66(13)
N1 C11 C18 O1 -112.25(14)
C10 C11 C18 O1 61.97(18)
N1 C11 C18 C19 65.58(15)
C10 C11 C18 C19 -120.20(13)
O1 C18 C19 C20 -172.08(13)
C11 C18 C19 C20 10.18(18)
O1 C18 C19 C24 6.81(19)
C11 C18 C19 C24 -170.92(12)
C24 C19 C20 C21 1.3(2)
C18 C19 C20 C21 -179.79(12)
C19 C20 C21 C22 0.2(2)
C20 C21 C22 C23 -1.2(2)
C21 C22 C23 C24 0.8(2)
C22 C23 C24 C19 0.7(2)
C20 C19 C24 C23 -1.8(2)
C18 C19 C24 C23 179.31(13)
